data_7050378
loop_
_publ_author_name
'Leone Spiccia'
'Milton T. W. Hearn'
'Andrew C. Warden'
'Mark Warren'

_publ_section_title
;
Binding of Inorganic Oxoanions to Macrocyclic
Ligands: Interactions of Sulfate and Dithionate with Protonated Forms of
[18]aneN6
;
_journal_name_full 'New J.Chem.(Nouv.J.Chim.)'
_journal_year 2004
_chemical_formula_sum 'C12 H42 N6 O21 S5'
_chemical_formula_weight 766.82
_chemical_name_systematic
;
1,4,7,10,13,16-hexaazoniacyclooctadecane-tetra(hydrogensulfate)-sulfate-
monohydrate
;
_space_group_IT_number 29
_symmetry_cell_setting orthorhombic
_symmetry_space_group_name_Hall 'P 2c -2ac'
_symmetry_space_group_name_H-M 'P c a 21'
_atom_sites_solution_hydrogens geom
_atom_sites_solution_primary direct
_atom_sites_solution_secondary difmap
_cell_angle_alpha 90
_cell_angle_beta 90
_cell_angle_gamma 90
_cell_formula_units_Z 4
_cell_length_a 20.5271(4)
_cell_length_b 8.39090(10)
_cell_length_c 16.6116(2)
_cell_measurement_temperature 123(2)
_cell_volume 2861.20(7)
_diffrn_ambient_temperature 123(2)
_diffrn_measured_fraction_theta_full 0.998
_diffrn_measured_fraction_theta_max 0.984
_diffrn_radiation_monochromator graphite
_diffrn_radiation_type MoK\a
_diffrn_radiation_wavelength 0.71073
_diffrn_reflns_av_R_equivalents 0.0872
_diffrn_reflns_av_unetI/netI 0.0942
_diffrn_reflns_limit_h_max 25
_diffrn_reflns_limit_h_min -26
_diffrn_reflns_limit_k_max 11
_diffrn_reflns_limit_k_min -9
_diffrn_reflns_limit_l_max 20
_diffrn_reflns_limit_l_min -21
_diffrn_reflns_number 23302
_diffrn_reflns_theta_full 27.5
_diffrn_reflns_theta_max 28.28
_diffrn_reflns_theta_min 2.43
_exptl_absorpt_coefficient_mu 0.507
_exptl_absorpt_correction_type none
_exptl_crystal_colour colourless
_exptl_crystal_density_diffrn 1.78
_exptl_crystal_density_method 'not measured'
_exptl_crystal_F_000 1616
_exptl_crystal_size_max 0.25
_exptl_crystal_size_mid 0.13
_exptl_crystal_size_min 0.08
_refine_diff_density_max 0.346
_refine_diff_density_min -0.516
_refine_diff_density_rms 0.092
_refine_ls_abs_structure_details 'Flack H D (1983), Acta Cryst. A39, 876-881'
_refine_ls_abs_structure_Flack 0.00(5)
_refine_ls_extinction_method none
_refine_ls_goodness_of_fit_ref 0.98
_refine_ls_hydrogen_treatment mixed
_refine_ls_matrix_type full
_refine_ls_number_parameters 562
_refine_ls_number_reflns 6691
_refine_ls_number_restraints 4
_refine_ls_restrained_S_all 0.98
_refine_ls_R_factor_all 0.074
_refine_ls_R_factor_gt 0.0448
_refine_ls_shift/su_max 0.001
_refine_ls_shift/su_mean 0
_refine_ls_structure_factor_coef Fsqd
_refine_ls_weighting_details 'calc w=1/[\s^2^(Fo^2^)+(0.0432P)^2^+0.0000P] where P=(Fo^2^+2Fc^2^)/3'
_refine_ls_weighting_scheme calc
_refine_ls_wR_factor_gt 0.086
_refine_ls_wR_factor_ref 0.0951
_reflns_number_gt 5026
_reflns_number_total 6691
_reflns_threshold_expression >2sigma(I)
_cod_depositor_comments
;
The following automatic conversions were performed:
'_symmetry_cell_setting' value 'Orthorhombic' changed to 'orthorhombic'
according to '/home/saulius/struct/CIF-dictionaries/cif_core.dic'
dictionary named 'cif_core.dic' version 2.4.1 from 2010-06-29.

Automatic conversion script
Id: cif_fix_enum 1527 2010-12-29 10:47:43Z saulius 
;
_cod_database_code 7050378

loop_
_symmetry_equiv_pos_as_xyz
'x, y, z'
'-x, -y, z+1/2'
'-x+1/2, y, z+1/2'
'x+1/2, -y, z'

loop_
_atom_site_label
_atom_site_type_symbol
_atom_site_fract_x
_atom_site_fract_y
_atom_site_fract_z
_atom_site_U_iso_or_equiv
_atom_site_adp_type
_atom_site_occupancy
_atom_site_symmetry_multiplicity
_atom_site_calc_flag
_atom_site_refinement_flags
_atom_site_disorder_assembly
_atom_site_disorder_group
S1 S 0.97935(4) 0.07872(10) 0.75950(5) 0.01317(19) Uani 1 1 d . . .
O1 O 1.00361(13) 0.2027(3) 0.81909(13) 0.0157(6) Uani 1 1 d . . .
N1 N 0.96508(17) 0.6080(4) 0.74180(18) 0.0146(7) Uani 1 1 d . . .
C1 C 1.01705(19) 0.6259(4) 0.6787(2) 0.0170(8) Uani 1 1 d . . .
H1 H 0.9832(18) 0.581(4) 0.791(2) 0.004(9) Uiso 1 1 d . . .
H2W H 1.215(3) 0.501(4) 0.988(3) 0.07(2) Uiso 1 1 d D . .
S2 S 0.82576(5) 0.73069(11) 0.95318(5) 0.0151(2) Uani 1 1 d . . .
O2 O 0.99687(14) -0.0790(3) 0.79029(15) 0.0212(6) Uani 1 1 d . . .
N2 N 1.09616(18) 0.4197(4) 0.73104(18) 0.0159(7) Uani 1 1 d . . .
C2 C 1.0562(2) 0.4772(4) 0.6609(2) 0.0144(8) Uani 1 1 d . . .
H2 H 0.9464(19) 0.691(5) 0.754(2) 0.011(10) Uiso 1 1 d . . .
S3 S 1.05080(4) 0.45277(10) 0.94468(5) 0.01302(18) Uani 1 1 d . . .
O3 O 1.00706(14) 0.1129(3) 0.68153(15) 0.0224(6) Uani 1 1 d . . .
N3 N 1.14030(17) 0.1003(4) 0.80940(19) 0.0143(7) Uani 1 1 d . . .
C3 C 1.14868(19) 0.3053(4) 0.7032(2) 0.0157(8) Uani 1 1 d . . .
H3 H 1.071(2) 0.367(5) 0.765(3) 0.030(12) Uiso 1 1 d . . .
S4 S 0.83760(4) 0.85600(10) 0.62575(5) 0.01409(19) Uani 1 1 d . . .
O4 O 0.90745(12) 0.0973(3) 0.75922(16) 0.0189(6) Uani 1 1 d . . .
N4 N 1.06109(15) 0.0147(4) 0.95692(19) 0.0142(7) Uani 1 1 d . . .
C4 C 1.1830(2) 0.2260(5) 0.7724(2) 0.0163(8) Uani 1 1 d . . .
H4 H 1.118(2) 0.507(5) 0.750(2) 0.029(12) Uiso 1 1 d . . .
S5 S 1.19567(4) 0.75630(10) 0.69855(6) 0.01509(19) Uani 1 1 d . . .
O5 O 0.80851(14) 0.8438(3) 1.02517(15) 0.0221(6) Uani 1 1 d . . .
N5 N 0.91787(15) 0.0918(4) 0.95143(18) 0.0139(6) Uani 1 1 d . . .
C5 C 1.16691(19) 0.0256(5) 0.8845(2) 0.0150(8) Uani 1 1 d . . .
H5 H 1.102(2) 0.145(4) 0.818(2) 0.006(9) Uiso 1 1 d . . .
O6 O 0.76653(12) 0.6500(3) 0.92878(15) 0.0203(6) Uani 1 1 d . . .
N6 N 0.88711(16) 0.3927(4) 0.85909(18) 0.0145(7) Uani 1 1 d . . .
C6 C 1.1169(2) -0.0813(4) 0.9236(2) 0.0167(8) Uani 1 1 d . . .
H6 H 1.136(2) 0.027(5) 0.772(3) 0.029(12) Uiso 1 1 d . . .
O7 O 0.85064(17) 0.8376(4) 0.89204(16) 0.0342(8) Uani 1 1 d . . .
C7 C 1.00817(19) -0.0851(4) 0.9933(2) 0.0140(8) Uani 1 1 d . . .
H7 H 1.040(2) 0.082(5) 0.914(3) 0.039(14) Uiso 1 1 d . . .
O8 O 0.87490(15) 0.6216(4) 0.98267(19) 0.0335(8) Uani 1 1 d . . .
C8 C 0.9525(2) 0.0201(5) 1.0216(2) 0.0151(8) Uani 1 1 d . . .
H8 H 1.078(2) 0.085(5) 0.992(3) 0.031(13) Uiso 1 1 d . . .
O9 O 1.07709(13) 0.5554(3) 1.01576(14) 0.0161(6) Uani 1 1 d D . .
C9 C 0.86457(19) 0.2069(4) 0.9731(2) 0.0158(8) Uani 1 1 d . . .
H9 H 0.950(2) 0.152(5) 0.915(3) 0.028(12) Uiso 1 1 d . . .
O10 O 1.10438(13) 0.3569(3) 0.91469(14) 0.0169(6) Uani 1 1 d . . .
C10 C 0.83736(19) 0.2854(5) 0.8982(2) 0.0145(8) Uani 1 1 d . . .
H10 H 0.898(2) 0.016(5) 0.927(2) 0.024(12) Uiso 1 1 d . . .
O11 O 1.02739(14) 0.5659(3) 0.88370(15) 0.0191(6) Uani 1 1 d . . .
C11 C 0.8607(2) 0.4740(5) 0.7843(2) 0.0169(8) Uani 1 1 d . . .
H11 H 0.932(3) 0.333(6) 0.843(3) 0.048(14) Uiso 1 1 d . . .
O12 O 0.99746(12) 0.3602(3) 0.97822(15) 0.0167(6) Uani 1 1 d . . .
C12 C 0.91205(19) 0.4936(4) 0.7190(2) 0.0133(8) Uani 1 1 d . . .
H12 H 0.898(2) 0.459(6) 0.898(3) 0.038(14) Uiso 1 1 d . . .
O13 O 0.84602(14) 0.8526(3) 0.71855(14) 0.0175(6) Uani 1 1 d . . .
H3S H 0.8701 0.9284 0.7329 0.021 Uiso 1 1 calc R . .
H13 H 0.993(2) 0.656(5) 0.624(2) 0.021(10) Uiso 1 1 d . . .
O14 O 0.78739(14) 0.7370(3) 0.61091(15) 0.0208(6) Uani 1 1 d . . .
H14 H 1.0487(16) 0.712(4) 0.698(2) 0.004(8) Uiso 1 1 d . . .
O15 O 0.81709(13) 1.0168(3) 0.60218(15) 0.0206(6) Uani 1 1 d . . .
H15 H 1.027(2) 0.401(4) 0.644(2) 0.013(10) Uiso 1 1 d . . .
O16 O 0.89978(13) 0.8136(3) 0.59036(15) 0.0207(6) Uani 1 1 d . . .
H16 H 1.089(2) 0.504(5) 0.615(2) 0.019(10) Uiso 1 1 d . . .
O17 O 1.26357(15) 0.8270(4) 0.72124(18) 0.0252(7) Uani 1 1 d . . .
H17 H 1.1263(19) 0.234(4) 0.668(2) 0.013(9) Uiso 1 1 d . . .
O18 O 1.17648(14) 0.6745(3) 0.77219(15) 0.0227(6) Uani 1 1 d . . .
H18 H 1.1803(17) 0.368(4) 0.674(2) 0.005(8) Uiso 1 1 d . . .
O19 O 1.20453(13) 0.6499(3) 0.63093(16) 0.0207(6) Uani 1 1 d . . .
H19 H 1.2200(19) 0.181(4) 0.758(2) 0.007(9) Uiso 1 1 d . . .
O20 O 1.15293(14) 0.8903(3) 0.67947(16) 0.0236(6) Uani 1 1 d . . .
H20 H 1.198(2) 0.292(5) 0.816(3) 0.024(11) Uiso 1 1 d . . .
H21 H 1.1820(18) 0.121(5) 0.916(2) 0.010(9) Uiso 1 1 d . . .
H22 H 1.2064(19) -0.039(4) 0.870(2) 0.010(9) Uiso 1 1 d . . .
H23 H 1.138(2) -0.144(4) 0.969(2) 0.020(11) Uiso 1 1 d . . .
H24 H 1.0979(18) -0.160(4) 0.892(2) 0.007(9) Uiso 1 1 d . . .
H25 H 1.0259(17) -0.143(4) 1.041(2) 0.002(8) Uiso 1 1 d . . .
H26 H 0.9959(18) -0.154(5) 0.955(2) 0.016(10) Uiso 1 1 d . . .
H27 H 0.923(2) -0.046(6) 1.046(3) 0.037(14) Uiso 1 1 d . . .
H28 H 0.9664(18) 0.101(4) 1.051(2) 0.002(9) Uiso 1 1 d . . .
H29 H 0.8286(18) 0.149(4) 0.998(2) 0.005(9) Uiso 1 1 d . . .
H30 H 0.8825(18) 0.289(5) 1.013(2) 0.014(9) Uiso 1 1 d . . .
H31 H 0.8288(18) 0.203(4) 0.859(2) 0.011(9) Uiso 1 1 d . . .
H32 H 0.8009(18) 0.348(4) 0.912(2) 0.007(9) Uiso 1 1 d . . .
H33 H 0.8300(19) 0.410(5) 0.767(2) 0.011(10) Uiso 1 1 d . . .
H34 H 0.843(2) 0.576(6) 0.799(3) 0.037(13) Uiso 1 1 d . . .
H35 H 0.892(2) 0.529(5) 0.671(3) 0.032(12) Uiso 1 1 d . . .
H36 H 0.933(2) 0.387(5) 0.710(3) 0.027(11) Uiso 1 1 d . . .
H1S H 0.768(3) 0.796(6) 1.060(3) 0.052(15) Uiso 1 1 d . . .
H2S H 1.1257(6) 0.567(7) 1.015(4) 0.074(19) Uiso 1 1 d D . .
H4S H 1.275(3) 0.872(6) 0.686(4) 0.055(19) Uiso 1 1 d . . .
O1W O 1.20010(14) 0.5921(3) 1.00974(16) 0.0214(6) Uani 1 1 d D . .
H1W H 1.226(3) 0.602(8) 1.053(2) 0.08(2) Uiso 1 1 d D . .

loop_
_atom_type_symbol
_atom_type_description
_atom_type_scat_dispersion_real
_atom_type_scat_dispersion_imag
_atom_type_scat_source
C C 0.0033 0.0016 'International Tables Vol C Tables 4.2.6.8 and 6.1.1.4'
H H 0 0 'International Tables Vol C Tables 4.2.6.8 and 6.1.1.4'
N N 0.0061 0.0033 'International Tables Vol C Tables 4.2.6.8 and 6.1.1.4'
O O 0.0106 0.006 'International Tables Vol C Tables 4.2.6.8 and 6.1.1.4'
S S 0.1246 0.1234 'International Tables Vol C Tables 4.2.6.8 and 6.1.1.4'
